data_7052622
loop_
_publ_author_name
'Gong, Yunnan'
'Liu, Chongbo'
'Wen, Huiliang'
'Yan, Liushui'
'Xiong, Zhiqiang'
'Ding, Liang'

_publ_section_title
;
 Structural diversity and properties of M(ii) phenyl substituted
 pyrazole carboxylate complexes with 0D-, 1D-, 2D- and 3D frameworks
;
_journal_issue 4
_journal_name_full 'New Journal of Chemistry'
_journal_page_first 865
_journal_paper_doi 10.1039/c0nj00904k
_journal_volume 35
_journal_year 2011
_chemical_formula_sum 'C30 H20 N6 O6 Zn2'
_chemical_formula_weight 691.26
_chemical_name_systematic
;
?
;
_space_group_IT_number 14
_symmetry_cell_setting monoclinic
_symmetry_space_group_name_Hall '-P 2ybc'
_symmetry_space_group_name_H-M 'P 1 21/c 1'
_atom_sites_solution_hydrogens geom
_atom_sites_solution_primary direct
_atom_sites_solution_secondary difmap
_audit_creation_method SHELXL-97
_cell_angle_alpha 90.00
_cell_angle_beta 102.988(3)
_cell_angle_gamma 90.00
_cell_formula_units_Z 4
_cell_length_a 14.377(4)
_cell_length_b 13.872(3)
_cell_length_c 14.606(4)
_cell_measurement_reflns_used 4433
_cell_measurement_temperature 296(2)
_cell_measurement_theta_max 25.67
_cell_measurement_theta_min 2.32
_cell_volume 2838.5(13)
_computing_cell_refinement 'Bruker SAINT'
_computing_data_collection 'Bruker APEX2'
_computing_data_reduction 'Bruker SAINT'
_computing_molecular_graphics 'Bruker SHELXTL'
_computing_publication_material 'Bruker SHELXTL'
_computing_structure_refinement 'SHELXL-97 (Sheldrick, 2008)'
_computing_structure_solution 'SHELXS-97 (Sheldrick, 2008)'
_diffrn_ambient_temperature 296(2)
_diffrn_measured_fraction_theta_full 1.000
_diffrn_measured_fraction_theta_max 1.000
_diffrn_measurement_device_type 'Bruker APEX-II CCD'
_diffrn_measurement_method '\f and \w scans'
_diffrn_radiation_monochromator graphite
_diffrn_radiation_source 'fine-focus sealed tube'
_diffrn_radiation_type MoK\a
_diffrn_radiation_wavelength 0.71073
_diffrn_reflns_av_R_equivalents 0.0800
_diffrn_reflns_av_sigmaI/netI 0.0798
_diffrn_reflns_limit_h_max 18
_diffrn_reflns_limit_h_min -18
_diffrn_reflns_limit_k_max 17
_diffrn_reflns_limit_k_min -18
_diffrn_reflns_limit_l_max 18
_diffrn_reflns_limit_l_min -18
_diffrn_reflns_number 24474
_diffrn_reflns_theta_full 27.50
_diffrn_reflns_theta_max 27.50
_diffrn_reflns_theta_min 2.32
_exptl_absorpt_coefficient_mu 1.746
_exptl_absorpt_correction_T_max 0.7859
_exptl_absorpt_correction_T_min 0.5785
_exptl_absorpt_correction_type multi-scan
_exptl_absorpt_process_details sadabs
_exptl_crystal_colour colorless
_exptl_crystal_density_diffrn 1.618
_exptl_crystal_density_method 'not measured'
_exptl_crystal_description block
_exptl_crystal_F_000 1400
_exptl_crystal_size_max 0.35
_exptl_crystal_size_mid 0.21
_exptl_crystal_size_min 0.14
_refine_diff_density_max 0.952
_refine_diff_density_min -0.512
_refine_diff_density_rms 0.136
_refine_ls_extinction_method none
_refine_ls_goodness_of_fit_ref 1.025
_refine_ls_hydrogen_treatment constr
_refine_ls_matrix_type full
_refine_ls_number_parameters 397
_refine_ls_number_reflns 6509
_refine_ls_number_restraints 0
_refine_ls_restrained_S_all 1.025
_refine_ls_R_factor_all 0.1057
_refine_ls_R_factor_gt 0.0502
_refine_ls_shift/su_max 0.001
_refine_ls_shift/su_mean 0.000
_refine_ls_structure_factor_coef Fsqd
_refine_ls_weighting_details 'calc w=1/[\s^2^(Fo^2^)+(0.0573P)^2^+3.6690P] where P=(Fo^2^+2Fc^2^)/3'
_refine_ls_weighting_scheme calc
_refine_ls_wR_factor_gt 0.1127
_refine_ls_wR_factor_ref 0.1405
_reflns_number_gt 3889
_reflns_number_total 6509
_reflns_threshold_expression >2sigma(I)
_cod_data_source_file c0nj00904k.txt
_cod_data_source_block 8
_cod_depositor_comments
;
The following automatic conversions were performed:
'_symmetry_cell_setting' value 'Monoclinic' changed to 'monoclinic'
according to '/home/saulius/struct/CIF-dictionaries/cif_core.dic'
dictionary named 'cif_core.dic' version 2.4.1 from 2010-06-29.

Automatic conversion script
Id: cif_fix_enum 1555 2011-01-17 13:19:09Z saulius 
;
_cod_original_cell_volume 2838.3(12)
_cod_original_sg_symbol_H-M P2(1)/c
_cod_database_code 7052622

loop_
_symmetry_equiv_pos_as_xyz
'x, y, z'
'-x, y+1/2, -z+1/2'
'-x, -y, -z'
'x, -y-1/2, z-1/2'

loop_
_atom_site_label
_atom_site_type_symbol
_atom_site_fract_x
_atom_site_fract_y
_atom_site_fract_z
_atom_site_U_iso_or_equiv
_atom_site_adp_type
_atom_site_occupancy
_atom_site_symmetry_multiplicity
_atom_site_calc_flag
_atom_site_refinement_flags
_atom_site_disorder_assembly
_atom_site_disorder_group
Zn1 Zn 0.83735(3) 0.82606(4) 0.27054(3) 0.02513(15) Uani 1 1 d . . .
Zn2 Zn 0.58936(3) 0.83010(4) 0.21253(3) 0.02363(15) Uani 1 1 d . . .
O1 O 0.9442(3) 1.2424(3) 0.2548(4) 0.0747(15) Uani 1 1 d . . .
O2 O 1.0765(2) 1.2131(3) 0.2093(3) 0.0421(9) Uani 1 1 d . . .
O3 O 0.6494(2) 0.7266(3) -0.1652(2) 0.0391(9) Uani 1 1 d . . .
O4 O 0.7994(2) 0.6853(3) -0.1105(2) 0.0409(9) Uani 1 1 d . . .
O5 O 0.2975(2) 0.4755(2) 0.2323(2) 0.0375(8) Uani 1 1 d . . .
O6 O 0.4550(2) 0.4592(2) 0.2704(3) 0.0399(9) Uani 1 1 d . . .
N1 N 0.9181(3) 0.9402(3) 0.2581(3) 0.0309(9) Uani 1 1 d . . .
N2 N 1.0019(3) 0.9259(3) 0.2299(3) 0.0380(10) Uani 1 1 d . . .
H2 H 1.0254 0.8700 0.2233 0.046 Uiso 1 1 calc R . .
N3 N 0.7608(3) 0.7892(3) 0.1441(3) 0.0334(9) Uani 1 1 d . . .
N4 N 0.6604(3) 0.7991(3) 0.1166(3) 0.0296(9) Uani 1 1 d . . .
N5 N 0.4757(3) 0.7402(3) 0.1910(3) 0.0308(9) Uani 1 1 d . . .
N6 N 0.3859(3) 0.7465(3) 0.1382(3) 0.0312(9) Uani 1 1 d . . .
H3 H 0.3636 0.7968 0.1064 0.037 Uiso 1 1 calc R . .
C1 C 0.9080(4) 1.0359(4) 0.2578(4) 0.0422(13) Uani 1 1 d . . .
H1 H 0.8567 1.0679 0.2730 0.051 Uiso 1 1 calc R . .
C2 C 0.9851(3) 1.0818(4) 0.2315(3) 0.0336(12) Uani 1 1 d . . .
C3 C 1.0009(4) 1.1890(4) 0.2326(4) 0.0385(13) Uani 1 1 d . . .
C4 C 1.0427(3) 1.0084(4) 0.2140(4) 0.0386(12) Uani 1 1 d . . .
C5 C 1.1354(4) 1.0084(4) 0.1829(4) 0.0427(13) Uani 1 1 d . . .
C6 C 1.1376(4) 1.0289(5) 0.0914(5) 0.0610(17) Uani 1 1 d . . .
H6 H 1.0816 1.0460 0.0490 0.073 Uiso 1 1 calc R . .
C7 C 1.2230(5) 1.0243(5) 0.0616(5) 0.0661(19) Uani 1 1 d . . .
H7 H 1.2233 1.0351 -0.0011 0.079 Uiso 1 1 calc R . .
C8 C 1.3059(4) 1.0040(4) 0.1243(5) 0.0598(18) Uani 1 1 d . . .
H8 H 1.3631 1.0019 0.1048 0.072 Uiso 1 1 calc R . .
C9 C 1.3045(4) 0.9870(6) 0.2136(6) 0.078(2) Uani 1 1 d . . .
H9 H 1.3614 0.9736 0.2564 0.093 Uiso 1 1 calc R . .
C10 C 1.2193(4) 0.9891(6) 0.2444(5) 0.077(2) Uani 1 1 d . . .
H10 H 1.2200 0.9771 0.3072 0.092 Uiso 1 1 calc R . .
C11 C 0.7895(4) 0.7533(4) 0.0729(3) 0.0374(12) Uani 1 1 d . . .
H11 H 0.8525 0.7370 0.0738 0.045 Uiso 1 1 calc R . .
C12 C 0.7129(3) 0.7424(3) -0.0056(3) 0.0265(10) Uani 1 1 d . . .
C13 C 0.7215(4) 0.7147(4) -0.1011(3) 0.0328(11) Uani 1 1 d . . .
C14 C 0.6334(3) 0.7715(4) 0.0268(3) 0.0336(11) Uani 1 1 d . . .
C15 C 0.4825(4) 0.8613(5) -0.0244(4) 0.0532(16) Uani 1 1 d . . .
H15 H 0.5151 0.9167 0.0005 0.064 Uiso 1 1 calc R . .
C16 C 0.3867(5) 0.8669(6) -0.0644(4) 0.0636(19) Uani 1 1 d . . .
H16 H 0.3556 0.9260 -0.0665 0.076 Uiso 1 1 calc R . .
C17 C 0.3369(5) 0.7878(8) -0.1008(4) 0.078(2) Uani 1 1 d . . .
H17 H 0.2718 0.7924 -0.1268 0.094 Uiso 1 1 calc R . .
C18 C 0.3823(5) 0.7012(7) -0.0993(5) 0.081(2) Uani 1 1 d . . .
H18 H 0.3483 0.6464 -0.1239 0.097 Uiso 1 1 calc R . .
C19 C 0.4811(4) 0.6953(5) -0.0604(5) 0.0615(18) Uani 1 1 d . . .
H19 H 0.5131 0.6372 -0.0614 0.074 Uiso 1 1 calc R . .
C20 C 0.5307(3) 0.7763(4) -0.0205(3) 0.0384(12) Uani 1 1 d . . .
C21 C 0.4806(3) 0.6533(3) 0.2281(3) 0.0336(12) Uani 1 1 d . . .
H21 H 0.5349 0.6285 0.2682 0.040 Uiso 1 1 calc R . .
C22 C 0.3955(3) 0.6029(3) 0.2006(3) 0.0284(10) Uani 1 1 d . . .
C23 C 0.3786(3) 0.5069(3) 0.2364(3) 0.0301(11) Uani 1 1 d . . .
C24 C 0.3348(3) 0.6656(4) 0.1407(3) 0.0307(10) Uani 1 1 d . . .
C25 C 0.2363(3) 0.6573(4) 0.0855(3) 0.0366(12) Uani 1 1 d . . .
C26 C 0.2049(4) 0.5725(5) 0.0401(4) 0.0516(15) Uani 1 1 d . . .
H26 H 0.2459 0.5199 0.0449 0.062 Uiso 1 1 calc R . .
C27 C 0.1116(5) 0.5656(6) -0.0132(5) 0.073(2) Uani 1 1 d . . .
H27 H 0.0893 0.5081 -0.0429 0.088 Uiso 1 1 calc R . .
C28 C 0.0532(5) 0.6448(8) -0.0211(5) 0.085(3) Uani 1 1 d . . .
H28 H -0.0091 0.6405 -0.0566 0.102 Uiso 1 1 calc R . .
C29 C 0.0843(5) 0.7285(7) 0.0215(5) 0.078(2) Uani 1 1 d . . .
H29 H 0.0436 0.7814 0.0149 0.094 Uiso 1 1 calc R . .
C30 C 0.1759(4) 0.7360(5) 0.0748(4) 0.0547(16) Uani 1 1 d . . .
H30 H 0.1973 0.7942 0.1037 0.066 Uiso 1 1 calc R . .

loop_
_atom_site_aniso_label
_atom_site_aniso_U_11
_atom_site_aniso_U_22
_atom_site_aniso_U_33
_atom_site_aniso_U_23
_atom_site_aniso_U_13
_atom_site_aniso_U_12
Zn1 0.0267(3) 0.0332(3) 0.0154(3) -0.0017(2) 0.0047(2) -0.0065(2)
Zn2 0.0263(3) 0.0272(3) 0.0172(3) -0.0008(2) 0.0045(2) 0.0009(2)
O1 0.081(3) 0.034(2) 0.129(5) -0.009(3) 0.065(3) -0.006(2)
O2 0.039(2) 0.031(2) 0.056(2) -0.0016(18) 0.0111(18) -0.0018(16)
O3 0.0364(19) 0.052(2) 0.0244(18) -0.0085(16) -0.0022(15) 0.0060(17)
O4 0.043(2) 0.055(3) 0.0270(19) -0.0079(17) 0.0119(16) -0.0067(18)
O5 0.0362(19) 0.032(2) 0.043(2) 0.0048(16) 0.0059(16) -0.0043(15)
O6 0.0334(19) 0.030(2) 0.054(2) 0.0094(17) 0.0036(16) 0.0028(15)
N1 0.031(2) 0.024(2) 0.038(2) 0.0007(18) 0.0089(18) 0.0048(17)
N2 0.039(2) 0.028(2) 0.049(3) 0.001(2) 0.014(2) -0.0078(19)
N3 0.039(2) 0.043(2) 0.017(2) -0.0081(18) 0.0044(17) 0.0045(19)
N4 0.036(2) 0.037(2) 0.0153(19) -0.0061(16) 0.0064(16) 0.0002(18)
N5 0.029(2) 0.031(2) 0.028(2) 0.0069(18) -0.0039(17) -0.0045(17)
N6 0.030(2) 0.029(2) 0.031(2) 0.0107(18) -0.0006(17) -0.0013(17)
C1 0.036(3) 0.040(3) 0.053(3) -0.002(3) 0.016(3) 0.002(2)
C2 0.034(3) 0.030(3) 0.037(3) 0.006(2) 0.008(2) -0.005(2)
C3 0.038(3) 0.034(3) 0.040(3) 0.006(2) 0.004(2) -0.004(2)
C4 0.031(3) 0.040(3) 0.043(3) 0.003(2) 0.006(2) -0.001(2)
C5 0.037(3) 0.040(3) 0.053(4) 0.004(3) 0.015(3) 0.005(2)
C6 0.048(3) 0.081(5) 0.057(4) 0.003(4) 0.018(3) 0.011(3)
C7 0.072(5) 0.071(5) 0.068(5) 0.009(4) 0.042(4) 0.004(4)
C8 0.042(3) 0.052(4) 0.095(6) -0.002(4) 0.034(4) -0.004(3)
C9 0.036(3) 0.115(7) 0.083(6) 0.015(5) 0.014(4) 0.015(4)
C10 0.037(3) 0.131(7) 0.065(4) 0.014(5) 0.017(3) 0.012(4)
C11 0.035(3) 0.048(3) 0.029(3) -0.006(2) 0.006(2) 0.002(2)
C12 0.026(2) 0.036(3) 0.016(2) -0.0032(19) 0.0027(17) 0.000(2)
C13 0.038(3) 0.031(3) 0.028(3) -0.002(2) 0.004(2) 0.001(2)
C14 0.041(3) 0.034(3) 0.026(3) -0.002(2) 0.008(2) -0.002(2)
C15 0.048(3) 0.060(4) 0.051(4) 0.015(3) 0.011(3) 0.011(3)
C16 0.047(4) 0.100(6) 0.043(4) 0.027(4) 0.009(3) 0.025(4)
C17 0.037(4) 0.162(8) 0.034(4) 0.001(5) 0.005(3) 0.004(5)
C18 0.049(4) 0.127(7) 0.067(5) -0.039(5) 0.011(4) -0.027(5)
C19 0.046(3) 0.068(5) 0.070(5) -0.022(4) 0.013(3) -0.007(3)
C20 0.033(3) 0.055(4) 0.026(3) 0.002(2) 0.006(2) 0.001(3)
C21 0.032(3) 0.032(3) 0.034(3) 0.006(2) 0.000(2) 0.000(2)
C22 0.035(3) 0.020(2) 0.029(3) -0.002(2) 0.006(2) 0.000(2)
C23 0.038(3) 0.025(3) 0.026(2) 0.000(2) 0.003(2) 0.000(2)
C24 0.031(2) 0.033(3) 0.027(2) 0.001(2) 0.0047(19) -0.005(2)
C25 0.032(3) 0.045(3) 0.030(3) 0.009(2) 0.001(2) -0.008(2)
C26 0.050(3) 0.060(4) 0.039(3) 0.004(3) -0.001(3) -0.017(3)
C27 0.065(4) 0.098(6) 0.045(4) 0.006(4) -0.013(3) -0.034(4)
C28 0.050(4) 0.138(8) 0.053(5) 0.028(5) -0.016(3) -0.023(5)
C29 0.042(4) 0.118(7) 0.068(5) 0.029(5) -0.002(3) 0.012(4)
C30 0.041(3) 0.058(4) 0.059(4) 0.014(3) -0.001(3) 0.006(3)

loop_
_atom_type_symbol
_atom_type_description
_atom_type_scat_dispersion_real
_atom_type_scat_dispersion_imag
_atom_type_scat_source
C C 0.0033 0.0016 'International Tables Vol C Tables 4.2.6.8 and 6.1.1.4'
H H 0.0000 0.0000 'International Tables Vol C Tables 4.2.6.8 and 6.1.1.4'
N N 0.0061 0.0033 'International Tables Vol C Tables 4.2.6.8 and 6.1.1.4'
O O 0.0106 0.0060 'International Tables Vol C Tables 4.2.6.8 and 6.1.1.4'
Zn Zn 0.2839 1.4301 'International Tables Vol C Tables 4.2.6.8 and 6.1.1.4'

loop_
_geom_angle_atom_site_label_1
_geom_angle_atom_site_label_2
_geom_angle_atom_site_label_3
_geom_angle
_geom_angle_site_symmetry_1
_geom_angle_site_symmetry_3
_geom_angle_publ_flag
O4 Zn1 O2 95.46(15) 4_576 2_745 ?
O4 Zn1 N3 126.95(16) 4_576 . ?
O2 Zn1 N3 97.56(16) 2_745 . ?
O4 Zn1 N1 115.61(16) 4_576 . ?
O2 Zn1 N1 106.52(15) 2_745 . ?
N3 Zn1 N1 109.31(17) . . ?
O6 Zn2 N4 122.40(16) 2_655 . ?
O6 Zn2 O3 110.07(16) 2_655 4_576 ?
N4 Zn2 O3 111.66(16) . 4_576 ?
O6 Zn2 N5 108.18(15) 2_655 . ?
N4 Zn2 N5 106.63(16) . . ?
O3 Zn2 N5 93.96(15) 4_576 . ?
O6 Zn2 C23 28.87(14) 2_655 2_655 ?
N4 Zn2 C23 109.19(16) . 2_655 ?
O3 Zn2 C23 95.99(15) 4_576 2_655 ?
N5 Zn2 C23 135.87(16) . 2_655 ?
C3 O2 Zn1 136.3(4) . 2_755 ?
C13 O3 Zn2 138.9(3) . 4_575 ?
C13 O4 Zn1 125.0(3) . 4_575 ?
C23 O6 Zn2 104.4(3) . 2_645 ?
C1 N1 N2 104.2(4) . . ?
C1 N1 Zn1 136.4(3) . . ?
N2 N1 Zn1 118.7(3) . . ?
C4 N2 N1 112.3(4) . . ?
C4 N2 H2 123.9 . . ?
N1 N2 H2 123.9 . . ?
C11 N3 N4 107.3(4) . . ?
C11 N3 Zn1 129.1(3) . . ?
N4 N3 Zn1 123.6(3) . . ?
C14 N4 N3 107.7(4) . . ?
C14 N4 Zn2 132.9(3) . . ?
N3 N4 Zn2 118.8(3) . . ?
C21 N5 N6 104.5(4) . . ?
C21 N5 Zn2 122.2(3) . . ?
N6 N5 Zn2 133.2(3) . . ?
C24 N6 N5 112.9(4) . . ?
C24 N6 H3 123.6 . . ?
N5 N6 H3 123.6 . . ?
N1 C1 C2 111.1(5) . . ?
N1 C1 H1 124.4 . . ?
C2 C1 H1 124.4 . . ?
C4 C2 C1 105.1(4) . . ?
C4 C2 C3 129.8(4) . . ?
C1 C2 C3 124.9(5) . . ?
O1 C3 O2 126.3(5) . . ?
O1 C3 C2 120.2(5) . . ?
O2 C3 C2 113.5(5) . . ?
N2 C4 C2 107.4(4) . . ?
N2 C4 C5 120.6(5) . . ?
C2 C4 C5 132.1(5) . . ?
C10 C5 C6 118.2(5) . . ?
C10 C5 C4 121.0(5) . . ?
C6 C5 C4 120.7(5) . . ?
C5 C6 C7 120.6(6) . . ?
C5 C6 H6 119.7 . . ?
C7 C6 H6 119.7 . . ?
C8 C7 C6 120.0(6) . . ?
C8 C7 H7 120.0 . . ?
C6 C7 H7 120.0 . . ?
C9 C8 C7 119.6(6) . . ?
C9 C8 H8 120.2 . . ?
C7 C8 H8 120.2 . . ?
C8 C9 C10 121.3(6) . . ?
C8 C9 H9 119.4 . . ?
C10 C9 H9 119.4 . . ?
C5 C10 C9 120.2(7) . . ?
C5 C10 H10 119.9 . . ?
C9 C10 H10 119.9 . . ?
N3 C11 C12 111.2(4) . . ?
N3 C11 H11 124.4 . . ?
C12 C11 H11 124.4 . . ?
C14 C12 C11 104.1(4) . . ?
C14 C12 C13 130.2(4) . . ?
C11 C12 C13 125.5(4) . . ?
O4 C13 O3 126.0(5) . . ?
O4 C13 C12 117.6(4) . . ?
O3 C13 C12 116.4(4) . . ?
N4 C14 C12 109.7(4) . . ?
N4 C14 C20 118.9(4) . . ?
C12 C14 C20 131.5(4) . . ?
C20 C15 C16 121.3(7) . . ?
C20 C15 H15 119.4 . . ?
C16 C15 H15 119.4 . . ?
C17 C16 C15 120.9(7) . . ?
C17 C16 H16 119.6 . . ?
C15 C16 H16 119.6 . . ?
C16 C17 C18 120.0(6) . . ?
C16 C17 H17 120.0 . . ?
C18 C17 H17 120.0 . . ?
C17 C18 C19 119.4(7) . . ?
C17 C18 H18 120.3 . . ?
C19 C18 H18 120.3 . . ?
C20 C19 C18 120.0(7) . . ?
C20 C19 H19 120.0 . . ?
C18 C19 H19 120.0 . . ?
C15 C20 C19 118.4(5) . . ?
C15 C20 C14 120.1(5) . . ?
C19 C20 C14 121.5(5) . . ?
N5 C21 C22 112.3(4) . . ?
N5 C21 H21 123.8 . . ?
C22 C21 H21 123.8 . . ?
C21 C22 C24 104.8(4) . . ?
C21 C22 C23 124.0(4) . . ?
C24 C22 C23 131.1(4) . . ?
O5 C23 O6 123.6(4) . . ?
O5 C23 C22 122.2(4) . . ?
O6 C23 C22 114.2(4) . . ?
O5 C23 Zn2 77.4(3) . 2_645 ?
O6 C23 Zn2 46.7(2) . 2_645 ?
C22 C23 Zn2 158.8(3) . 2_645 ?
N6 C24 C22 105.6(4) . . ?
N6 C24 C25 121.0(4) . . ?
C22 C24 C25 133.4(4) . . ?
C26 C25 C30 119.5(5) . . ?
C26 C25 C24 120.2(5) . . ?
C30 C25 C24 120.3(5) . . ?
C25 C26 C27 119.8(6) . . ?
C25 C26 H26 120.1 . . ?
C27 C26 H26 120.1 . . ?
C28 C27 C26 119.1(7) . . ?
C28 C27 H27 120.4 . . ?
C26 C27 H27 120.4 . . ?
C29 C28 C27 121.2(7) . . ?
C29 C28 H28 119.4 . . ?
C27 C28 H28 119.4 . . ?
C28 C29 C30 120.3(8) . . ?
C28 C29 H29 119.9 . . ?
C30 C29 H29 119.9 . . ?
C29 C30 C25 120.1(7) . . ?
C29 C30 H30 120.0 . . ?
C25 C30 H30 120.0 . . ?

loop_
_geom_bond_atom_site_label_1
_geom_bond_atom_site_label_2
_geom_bond_distance
_geom_bond_site_symmetry_2
_geom_bond_publ_flag
Zn1 O4 1.942(3) 4_576 ?
Zn1 O2 1.977(4) 2_745 ?
Zn1 N3 1.993(4) . ?
Zn1 N1 1.995(4) . ?
Zn2 O6 1.936(3) 2_655 ?
Zn2 N4 1.958(4) . ?
Zn2 O3 1.965(3) 4_576 ?
Zn2 N5 2.023(4) . ?
Zn2 C23 2.575(5) 2_655 ?
O1 C3 1.199(6) . ?
O2 C3 1.255(6) . ?
O2 Zn1 1.977(4) 2_755 ?
O3 C13 1.241(6) . ?
O3 Zn2 1.965(3) 4_575 ?
O4 C13 1.228(6) . ?
O4 Zn1 1.942(3) 4_575 ?
O5 C23 1.233(5) . ?
O6 C23 1.284(5) . ?
O6 Zn2 1.936(3) 2_645 ?
N1 C1 1.335(6) . ?
N1 N2 1.372(5) . ?
N2 C4 1.330(6) . ?
N2 H2 0.8600 . ?
N3 C11 1.301(6) . ?
N3 N4 1.415(5) . ?
N4 C14 1.338(6) . ?
N5 C21 1.317(6) . ?
N5 N6 1.350(5) . ?
N6 C24 1.346(6) . ?
N6 H3 0.8600 . ?
C1 C2 1.405(7) . ?
C1 H1 0.9300 . ?
C2 C4 1.372(7) . ?
C2 C3 1.503(7) . ?
C4 C5 1.503(7) . ?
C5 C10 1.359(8) . ?
C5 C6 1.373(8) . ?
C6 C7 1.393(8) . ?
C6 H6 0.9300 . ?
C7 C8 1.358(9) . ?
C7 H7 0.9300 . ?
C8 C9 1.330(9) . ?
C8 H8 0.9300 . ?
C9 C10 1.397(8) . ?
C9 H9 0.9300 . ?
C10 H10 0.9300 . ?
C11 C12 1.409(6) . ?
C11 H11 0.9300 . ?
C12 C14 1.391(6) . ?
C12 C13 1.479(6) . ?
C14 C20 1.485(7) . ?
C15 C20 1.363(8) . ?
C15 C16 1.372(8) . ?
C15 H15 0.9300 . ?
C16 C17 1.352(11) . ?
C16 H16 0.9300 . ?
C17 C18 1.366(11) . ?
C17 H17 0.9300 . ?
C18 C19 1.409(9) . ?
C18 H18 0.9300 . ?
C19 C20 1.386(8) . ?
C19 H19 0.9300 . ?
C21 C22 1.387(6) . ?
C21 H21 0.9300 . ?
C22 C24 1.393(6) . ?
C22 C23 1.470(6) . ?
C23 Zn2 2.575(5) 2_645 ?
C24 C25 1.468(7) . ?
C25 C26 1.376(8) . ?
C25 C30 1.382(8) . ?
C26 C27 1.395(8) . ?
C26 H26 0.9300 . ?
C27 C28 1.371(11) . ?
C27 H27 0.9300 . ?
C28 C29 1.345(11) . ?
C28 H28 0.9300 . ?
C29 C30 1.376(8) . ?
C29 H29 0.9300 . ?
C30 H30 0.9300 . ?

loop_
_geom_hbond_atom_site_label_D
_geom_hbond_atom_site_label_H
_geom_hbond_atom_site_label_A
_geom_hbond_distance_DH
_geom_hbond_distance_HA
_geom_hbond_distance_DA
_geom_hbond_angle_DHA
_geom_hbond_site_symmetry_A
N2 H2 O1 0.86 1.83 2.656(6) 159.2 2_745

loop_
_geom_torsion_atom_site_label_1
_geom_torsion_atom_site_label_2
_geom_torsion_atom_site_label_3
_geom_torsion_atom_site_label_4
_geom_torsion
_geom_torsion_site_symmetry_1
_geom_torsion_site_symmetry_2
_geom_torsion_site_symmetry_3
_geom_torsion_site_symmetry_4
_geom_torsion_publ_flag
O4 Zn1 N1 C1 -63.1(6) 4_576 . . . ?
O2 Zn1 N1 C1 -167.7(5) 2_745 . . . ?
N3 Zn1 N1 C1 87.8(5) . . . . ?
O4 Zn1 N1 N2 128.4(3) 4_576 . . . ?
O2 Zn1 N1 N2 23.8(4) 2_745 . . . ?
N3 Zn1 N1 N2 -80.6(4) . . . . ?
C1 N1 N2 C4 0.8(6) . . . . ?
Zn1 N1 N2 C4 172.6(3) . . . . ?
O4 Zn1 N3 C11 -145.1(4) 4_576 . . . ?
O2 Zn1 N3 C11 -42.4(5) 2_745 . . . ?
N1 Zn1 N3 C11 68.1(5) . . . . ?
O4 Zn1 N3 N4 35.0(4) 4_576 . . . ?
O2 Zn1 N3 N4 137.7(4) 2_745 . . . ?
N1 Zn1 N3 N4 -111.8(4) . . . . ?
C11 N3 N4 C14 -2.5(5) . . . . ?
Zn1 N3 N4 C14 177.5(3) . . . . ?
C11 N3 N4 Zn2 169.6(3) . . . . ?
Zn1 N3 N4 Zn2 -10.5(5) . . . . ?
O6 Zn2 N4 C14 -89.5(5) 2_655 . . . ?
O3 Zn2 N4 C14 136.9(4) 4_576 . . . ?
N5 Zn2 N4 C14 35.6(5) . . . . ?
C23 Zn2 N4 C14 -118.2(5) 2_655 . . . ?
O6 Zn2 N4 N3 100.9(3) 2_655 . . . ?
O3 Zn2 N4 N3 -32.7(4) 4_576 . . . ?
N5 Zn2 N4 N3 -134.0(3) . . . . ?
C23 Zn2 N4 N3 72.2(3) 2_655 . . . ?
O6 Zn2 N5 C21 -140.0(4) 2_655 . . . ?
N4 Zn2 N5 C21 86.6(4) . . . . ?
O3 Zn2 N5 C21 -27.4(4) 4_576 . . . ?
C23 Zn2 N5 C21 -130.2(4) 2_655 . . . ?
O6 Zn2 N5 N6 43.7(5) 2_655 . . . ?
N4 Zn2 N5 N6 -89.7(4) . . . . ?
O3 Zn2 N5 N6 156.3(4) 4_576 . . . ?
C23 Zn2 N5 N6 53.5(5) 2_655 . . . ?
C21 N5 N6 C24 -0.6(5) . . . . ?
Zn2 N5 N6 C24 176.2(3) . . . . ?
N2 N1 C1 C2 -1.1(6) . . . . ?
Zn1 N1 C1 C2 -170.6(4) . . . . ?
N1 C1 C2 C4 1.0(6) . . . . ?
N1 C1 C2 C3 -174.0(5) . . . . ?
Zn1 O2 C3 O1 22.3(9) 2_755 . . . ?
Zn1 O2 C3 C2 -157.3(4) 2_755 . . . ?
C4 C2 C3 O1 -175.7(6) . . . . ?
C1 C2 C3 O1 -2.0(9) . . . . ?
C4 C2 C3 O2 3.9(8) . . . . ?
C1 C2 C3 O2 177.6(5) . . . . ?
N1 N2 C4 C2 -0.2(6) . . . . ?
N1 N2 C4 C5 179.8(5) . . . . ?
C1 C2 C4 N2 -0.4(6) . . . . ?
C3 C2 C4 N2 174.2(5) . . . . ?
C1 C2 C4 C5 179.6(6) . . . . ?
C3 C2 C4 C5 -5.8(10) . . . . ?
N2 C4 C5 C10 -75.3(8) . . . . ?
C2 C4 C5 C10 104.7(8) . . . . ?
N2 C4 C5 C6 105.3(7) . . . . ?
C2 C4 C5 C6 -74.7(8) . . . . ?
C10 C5 C6 C7 3.7(10) . . . . ?
C4 C5 C6 C7 -176.9(6) . . . . ?
C5 C6 C7 C8 -3.2(11) . . . . ?
C6 C7 C8 C9 1.1(11) . . . . ?
C7 C8 C9 C10 0.4(12) . . . . ?
C6 C5 C10 C9 -2.2(11) . . . . ?
C4 C5 C10 C9 178.4(7) . . . . ?
C8 C9 C10 C5 0.1(12) . . . . ?
N4 N3 C11 C12 3.1(6) . . . . ?
Zn1 N3 C11 C12 -176.8(3) . . . . ?
N3 C11 C12 C14 -2.6(6) . . . . ?
N3 C11 C12 C13 172.3(5) . . . . ?
Zn1 O4 C13 O3 12.7(8) 4_575 . . . ?
Zn1 O4 C13 C12 -164.6(3) 4_575 . . . ?
Zn2 O3 C13 O4 31.8(9) 4_575 . . . ?
Zn2 O3 C13 C12 -150.8(4) 4_575 . . . ?
C14 C12 C13 O4 -175.3(5) . . . . ?
C11 C12 C13 O4 11.2(8) . . . . ?
C14 C12 C13 O3 7.1(8) . . . . ?
C11 C12 C13 O3 -166.4(5) . . . . ?
N3 N4 C14 C12 0.8(5) . . . . ?
Zn2 N4 C14 C12 -169.6(3) . . . . ?
N3 N4 C14 C20 -179.0(4) . . . . ?
Zn2 N4 C14 C20 10.5(7) . . . . ?
C11 C12 C14 N4 1.0(6) . . . . ?
C13 C12 C14 N4 -173.6(5) . . . . ?
C11 C12 C14 C20 -179.2(5) . . . . ?
C13 C12 C14 C20 6.2(9) . . . . ?
C20 C15 C16 C17 0.4(9) . . . . ?
C15 C16 C17 C18 -1.0(10) . . . . ?
C16 C17 C18 C19 -0.5(11) . . . . ?
C17 C18 C19 C20 2.6(11) . . . . ?
C16 C15 C20 C19 1.8(9) . . . . ?
C16 C15 C20 C14 -177.4(5) . . . . ?
C18 C19 C20 C15 -3.2(9) . . . . ?
C18 C19 C20 C14 175.9(6) . . . . ?
N4 C14 C20 C15 56.7(7) . . . . ?
C12 C14 C20 C15 -123.0(6) . . . . ?
N4 C14 C20 C19 -122.4(6) . . . . ?
C12 C14 C20 C19 57.8(8) . . . . ?
N6 N5 C21 C22 -0.1(6) . . . . ?
Zn2 N5 C21 C22 -177.3(3) . . . . ?
N5 C21 C22 C24 0.7(6) . . . . ?
N5 C21 C22 C23 -175.6(4) . . . . ?
Zn2 O6 C23 O5 10.0(6) 2_645 . . . ?
Zn2 O6 C23 C22 -168.9(3) 2_645 . . . ?
C21 C22 C23 O5 159.3(5) . . . . ?
C24 C22 C23 O5 -15.9(8) . . . . ?
C21 C22 C23 O6 -21.7(7) . . . . ?
C24 C22 C23 O6 163.0(5) . . . . ?
C21 C22 C23 Zn2 -44.5(12) . . . 2_645 ?
C24 C22 C23 Zn2 140.2(8) . . . 2_645 ?
N5 N6 C24 C22 1.0(5) . . . . ?
N5 N6 C24 C25 -178.1(4) . . . . ?
C21 C22 C24 N6 -0.9(5) . . . . ?
C23 C22 C24 N6 175.0(5) . . . . ?
C21 C22 C24 C25 178.0(5) . . . . ?
C23 C22 C24 C25 -6.1(9) . . . . ?
N6 C24 C25 C26 139.4(5) . . . . ?
C22 C24 C25 C26 -39.4(8) . . . . ?
N6 C24 C25 C30 -37.3(7) . . . . ?
C22 C24 C25 C30 143.9(6) . . . . ?
C30 C25 C26 C27 -2.5(9) . . . . ?
C24 C25 C26 C27 -179.2(5) . . . . ?
C25 C26 C27 C28 1.5(10) . . . . ?
C26 C27 C28 C29 -0.1(11) . . . . ?
C27 C28 C29 C30 -0.4(12) . . . . ?
C28 C29 C30 C25 -0.6(11) . . . . ?
C26 C25 C30 C29 2.0(9) . . . . ?
C24 C25 C30 C29 178.7(6) . . . . ?
